data_7153581
loop_
_publ_author_name
'Liu, Feng-Lei'
'Chen, Jia-Rong'
'Feng, Bin'
'Hu, Xiao-Qiang'
'Ye, Li-Hua'
'Lu, Liang-Qiu'
'Xiao, Wen-Jing'

_publ_section_title
;
 Enantioselective organocatalytic oxa-Michael addition of oximes to
 \b-CF3-\b-disubstituted nitroalkenes: efficient synthesis of
 \b-amino-\a-trifluoromethyl alcohols.
;
_journal_issue 7
_journal_name_full 'Organic &amp; biomolecular chemistry'
_journal_page_first 1057
_journal_page_last 1060
_journal_paper_doi 10.1039/c3ob42329h
_journal_volume 12
_journal_year 2014
_chemical_formula_sum 'C18 H17 F3 N2 O5'
_chemical_formula_weight 398.34
_chemical_name_systematic
; 
 ? 
;
_space_group_IT_number 4
_symmetry_cell_setting monoclinic
_symmetry_space_group_name_Hall 'P 2yb'
_symmetry_space_group_name_H-M 'P 1 21 1'
_atom_sites_solution_hydrogens geom
_atom_sites_solution_primary direct
_atom_sites_solution_secondary difmap
_audit_creation_method SHELXL-97
_cell_angle_alpha 90.00
_cell_angle_beta 98.175(16)
_cell_angle_gamma 90.00
_cell_formula_units_Z 2
_cell_length_a 9.293(3)
_cell_length_b 9.873(3)
_cell_length_c 10.265(3)
_cell_measurement_reflns_used 2624
_cell_measurement_temperature 298(2)
_cell_measurement_theta_max 70.19
_cell_measurement_theta_min 13.16
_cell_volume 932.2(5)
_computing_cell_refinement 'Bruker SAINT'
_computing_data_collection 'Bruker APEX2'
_computing_data_reduction 'Bruker SAINT'
_computing_molecular_graphics 'Bruker SHELXTL'
_computing_publication_material 'Bruker SHELXTL'
_computing_structure_refinement 'SHELXL-97 (Sheldrick, 1997)'
_computing_structure_solution 'SHELXS-97 (Sheldrick, 1990)'
_diffrn_ambient_temperature 298(2)
_diffrn_measured_fraction_theta_full 0.887
_diffrn_measured_fraction_theta_max 0.887
_diffrn_measurement_device_type 'Bruker APEX-II CCD'
_diffrn_measurement_method '\f and \w scans'
_diffrn_radiation_monochromator graphite
_diffrn_radiation_source 'fine-focus sealed tube'
_diffrn_radiation_type CuK\a
_diffrn_radiation_wavelength 1.54178
_diffrn_reflns_av_R_equivalents 0.3256
_diffrn_reflns_av_sigmaI/netI 0.1600
_diffrn_reflns_limit_h_max 11
_diffrn_reflns_limit_h_min -11
_diffrn_reflns_limit_k_max 12
_diffrn_reflns_limit_k_min -12
_diffrn_reflns_limit_l_max 12
_diffrn_reflns_limit_l_min -11
_diffrn_reflns_number 11973
_diffrn_reflns_theta_full 70.58
_diffrn_reflns_theta_max 70.58
_diffrn_reflns_theta_min 13.16
_diffrn_standards_number 0
_exptl_absorpt_coefficient_mu 1.070
_exptl_absorpt_correction_T_max 0.9005
_exptl_absorpt_correction_T_min 0.8559
_exptl_absorpt_correction_type none
_exptl_crystal_density_diffrn 1.419
_exptl_crystal_density_meas 0
_exptl_crystal_density_method 'not measured'
_exptl_crystal_F_000 412
_exptl_crystal_size_max 0.15
_exptl_crystal_size_mid 0.12
_exptl_crystal_size_min 0.10
_refine_diff_density_max 0.611
_refine_diff_density_min -0.513
_refine_diff_density_rms 0.104
_refine_ls_abs_structure_details 'Flack H D (1983), Acta Cryst. A39, 876-881'
_refine_ls_abs_structure_Flack -0.6(8)
_refine_ls_extinction_coef 0.47(13)
_refine_ls_extinction_expression Fc^*^=kFc[1+0.001xFc^2^\l^3^/sin(2\q)]^-1/4^
_refine_ls_extinction_method SHELXL
_refine_ls_goodness_of_fit_ref 2.269
_refine_ls_hydrogen_treatment mixed
_refine_ls_matrix_type full
_refine_ls_number_parameters 256
_refine_ls_number_reflns 3101
_refine_ls_number_restraints 1
_refine_ls_restrained_S_all 2.269
_refine_ls_R_factor_all 0.2612
_refine_ls_R_factor_gt 0.2246
_refine_ls_shift/su_max 0.033
_refine_ls_shift/su_mean 0.008
_refine_ls_structure_factor_coef Fsqd
_refine_ls_weighting_details 'calc w=1/[\s^2^(Fo^2^)+(0.2000P)^2^+0.0000P] where P=(Fo^2^+2Fc^2^)/3'
_refine_ls_weighting_scheme calc
_refine_ls_wR_factor_gt 0.5764
_refine_ls_wR_factor_ref 0.6210
_reflns_number_gt 1855
_reflns_number_total 3101
_reflns_threshold_expression >2sigma(I)
_cod_data_source_file c3ob42329h.txt
_cod_data_source_block e:\130919a\work\t
_cod_depositor_comments
;
The following automatic conversions were performed:

'_symmetry_cell_setting' value 'Monoclinic' changed to 'monoclinic'
according to
/usr/data/users/saulius/automatic-downloads/current/RSC/lib/dictionaries/cif_core.dic
dictionary named 'cif_core.dic' version 2.4.2 from 2011-04-26.

Automatic conversion script
Id: cif_fix_values 2281 2013-09-26 08:29:07Z andrius 
;
_cod_original_cell_volume 932.2(4)
_cod_original_sg_symbol_H-M P2(1)
_cod_database_code 7153581

loop_
_symmetry_equiv_pos_as_xyz
'x, y, z'
'-x, y+1/2, -z'

loop_
_atom_site_label
_atom_site_type_symbol
_atom_site_fract_x
_atom_site_fract_y
_atom_site_fract_z
_atom_site_U_iso_or_equiv
_atom_site_adp_type
_atom_site_occupancy
_atom_site_symmetry_multiplicity
_atom_site_calc_flag
_atom_site_refinement_flags
C1 C 0.346(4) 0.4279(18) 1.363(2) 0.180(10) Uani 1 1 d .
H1A H 0.4428 0.4502 1.3485 0.270 Uiso 1 1 calc R
H1B H 0.3494 0.3816 1.4459 0.270 Uiso 1 1 calc R
H1C H 0.2900 0.5095 1.3651 0.270 Uiso 1 1 calc R
C2 C 0.345(2) 0.3391(12) 1.1437(16) 0.124(5) Uani 1 1 d .
C3 C 0.476(2) 0.4033(15) 1.1352(15) 0.128(5) Uani 1 1 d .
H3 H 0.5211 0.4539 1.2060 0.154 Uiso 1 1 calc R
C4 C 0.544(3) 0.3922(14) 1.018(2) 0.145(7) Uani 1 1 d .
H4 H 0.6337 0.4322 1.0141 0.174 Uiso 1 1 calc R
C5 C 0.472(3) 0.3203(11) 0.9098(19) 0.140(6) Uani 1 1 d .
C6 C 0.336(2) 0.2539(13) 0.920(2) 0.131(5) Uani 1 1 d .
H6 H 0.2860 0.2056 0.8500 0.157 Uiso 1 1 calc R
C7 C 0.281(3) 0.2660(15) 1.043(2) 0.151(6) Uani 1 1 d .
H7 H 0.1963 0.2200 1.0527 0.181 Uiso 1 1 calc R
C8 C 0.531(3) 0.3077(15) 0.7816(10) 0.128(6) Uani 1 1 d .
H8 H 0.4795 0.2607 0.7114 0.153 Uiso 1 1 calc R
C9 C 0.810(2) 0.3846(11) 0.6207(15) 0.122(4) Uani 1 1 d .
C10 C 0.806(3) 0.5421(11) 0.6362(17) 0.139(6) Uani 1 1 d .
H10A H 0.7773 0.5629 0.7212 0.167 Uiso 1 1 calc R
H10B H 0.9036 0.5770 0.6364 0.167 Uiso 1 1 calc R
C11 C 0.950(3) 0.3289(18) 0.7048(9) 0.161(10) Uani 1 1 d .
C12 C 0.828(2) 0.3449(10) 0.4824(15) 0.124(4) Uani 1 1 d .
C13 C 0.920(3) 0.4120(14) 0.400(2) 0.174(9) Uani 1 1 d .
H13 H 0.9705 0.4886 0.4326 0.208 Uiso 1 1 calc R
C14 C 0.9357(18) 0.3706(13) 0.2782(17) 0.121(4) Uani 1 1 d .
H14 H 0.9942 0.4174 0.2271 0.145 Uiso 1 1 calc R
C15 C 0.864(3) 0.2585(14) 0.234(2) 0.147(6) Uani 1 1 d .
C16 C 0.769(3) 0.1894(13) 0.2967(18) 0.151(7) Uani 1 1 d .
H16 H 0.7191 0.1150 0.2572 0.181 Uiso 1 1 calc R
C17 C 0.747(2) 0.2330(13) 0.4264(14) 0.131(5) Uani 1 1 d .
H17 H 0.6809 0.1888 0.4718 0.157 Uiso 1 1 calc R
C18 C 0.827(3) 0.1167(13) 0.044(2) 0.153(6) Uani 1 1 d .
H18A H 0.8528 0.0361 0.0940 0.230 Uiso 1 1 calc R
H18B H 0.8514 0.1055 -0.0435 0.230 Uiso 1 1 calc R
H18C H 0.7247 0.1328 0.0390 0.230 Uiso 1 1 calc R
F1 F 0.9384(17) 0.3755(11) 0.8325(9) 0.161(4) Uani 1 1 d .
F2 F 0.934(2) 0.1994(9) 0.7173(11) 0.189(7) Uani 1 1 d .
F3 F 1.0655(19) 0.3747(14) 0.6756(18) 0.181(6) Uani 1 1 d .
N1 N 0.648(3) 0.3604(14) 0.7711(15) 0.150(6) Uani 1 1 d .
N2 N 0.713(4) 0.6095(15) 0.540(3) 0.184(8) Uani 1 1 d .
O5 O 0.9002(16) 0.2214(14) 0.1015(17) 0.157(5) Uani 1 1 d .
O1 O 0.278(2) 0.3408(11) 1.2578(15) 0.173(6) Uani 1 1 d .
O2 O 0.6789(15) 0.3275(8) 0.6420(11) 0.133(4) Uani 1 1 d .
O3 O 0.587(4) 0.5932(16) 0.556(3) 0.231(11) Uani 1 1 d .
O4 O 0.754(2) 0.673(2) 0.4517(18) 0.179(7) Uani 1 1 d .

loop_
_atom_site_aniso_label
_atom_site_aniso_U_11
_atom_site_aniso_U_22
_atom_site_aniso_U_33
_atom_site_aniso_U_23
_atom_site_aniso_U_13
_atom_site_aniso_U_12
C1 0.31(3) 0.079(7) 0.167(16) -0.008(9) 0.075(18) -0.018(13)
C2 0.176(12) 0.063(5) 0.141(10) 0.005(5) 0.056(9) 0.007(7)
C3 0.188(15) 0.086(7) 0.112(9) -0.007(5) 0.025(9) 0.017(8)
C4 0.201(16) 0.081(8) 0.171(15) 0.006(8) 0.088(14) -0.002(8)
C5 0.207(16) 0.057(5) 0.162(12) 0.012(6) 0.045(11) 0.016(7)
C6 0.160(11) 0.076(6) 0.173(14) 0.023(7) 0.077(10) 0.009(7)
C7 0.198(16) 0.071(6) 0.191(17) -0.004(8) 0.054(14) -0.022(8)
C8 0.222(18) 0.086(7) 0.072(5) -0.002(4) 0.013(7) 0.027(9)
C9 0.186(13) 0.065(5) 0.114(8) -0.004(4) 0.023(8) -0.019(6)
C10 0.234(19) 0.063(5) 0.123(10) 0.007(5) 0.030(10) -0.005(7)
C11 0.30(3) 0.119(9) 0.047(4) -0.003(5) -0.029(8) 0.057(14)
C12 0.183(12) 0.048(4) 0.143(9) 0.000(5) 0.032(8) 0.013(5)
C13 0.29(3) 0.061(6) 0.177(17) -0.002(8) 0.051(17) -0.026(10)
C14 0.146(8) 0.078(6) 0.144(11) -0.006(6) 0.036(8) -0.003(6)
C15 0.224(18) 0.071(6) 0.151(13) 0.003(6) 0.044(12) 0.014(9)
C16 0.24(2) 0.065(5) 0.151(13) 0.006(6) 0.028(13) -0.024(8)
C17 0.200(15) 0.072(6) 0.113(8) -0.001(5) -0.004(8) 0.019(7)
C18 0.213(16) 0.060(6) 0.194(16) -0.017(7) 0.053(13) 0.008(7)
F1 0.252(13) 0.114(6) 0.113(6) 0.000(4) 0.017(7) 0.010(6)
F2 0.33(2) 0.078(5) 0.145(8) 0.004(4) -0.005(9) 0.029(7)
F3 0.222(13) 0.125(8) 0.219(14) 0.023(8) 0.104(11) 0.006(7)
N1 0.245(19) 0.084(7) 0.127(10) -0.009(6) 0.044(10) -0.020(9)
N2 0.24(2) 0.072(7) 0.23(2) -0.006(9) 0.004(16) -0.039(10)
O5 0.158(8) 0.120(8) 0.204(12) -0.009(8) 0.069(9) -0.001(7)
O1 0.29(2) 0.076(5) 0.160(10) 0.000(6) 0.063(11) -0.020(8)
O2 0.197(10) 0.065(4) 0.148(8) -0.023(4) 0.068(7) -0.013(5)
O3 0.28(2) 0.085(8) 0.30(3) -0.005(10) -0.047(19) -0.034(12)
O4 0.202(13) 0.160(14) 0.178(13) 0.051(11) 0.033(10) 0.021(10)

loop_
_atom_type_symbol
_atom_type_description
_atom_type_scat_dispersion_real
_atom_type_scat_dispersion_imag
_atom_type_scat_source
C C 0.0181 0.0091 'International Tables Vol C Tables 4.2.6.8 and 6.1.1.4'
H H 0.0000 0.0000 'International Tables Vol C Tables 4.2.6.8 and 6.1.1.4'
N N 0.0311 0.0180 'International Tables Vol C Tables 4.2.6.8 and 6.1.1.4'
O O 0.0492 0.0322 'International Tables Vol C Tables 4.2.6.8 and 6.1.1.4'
F F 0.0727 0.0534 'International Tables Vol C Tables 4.2.6.8 and 6.1.1.4'

loop_
_geom_angle_atom_site_label_1
_geom_angle_atom_site_label_2
_geom_angle_atom_site_label_3
_geom_angle
O1 C1 H1A 109.5
O1 C1 H1B 109.5
H1A C1 H1B 109.5
O1 C1 H1C 109.5
H1A C1 H1C 109.5
H1B C1 H1C 109.5
C7 C2 C3 119.8(16)
C7 C2 O1 117.1(17)
C3 C2 O1 123.0(16)
C2 C3 C4 120.7(16)
C2 C3 H3 119.7
C4 C3 H3 119.7
C5 C4 C3 119.2(18)
C5 C4 H4 120.4
C3 C4 H4 120.4
C4 C5 C6 119.5(18)
C4 C5 C8 123.2(18)
C6 C5 C8 117.3(18)
C7 C6 C5 116.9(18)
C7 C6 H6 121.6
C5 C6 H6 121.6
C2 C7 C6 123.9(17)
C2 C7 H7 118.1
C6 C7 H7 118.1
N1 C8 C5 118.7(15)
N1 C8 H8 120.7
C5 C8 H8 120.7
O2 C9 C12 105.0(12)
O2 C9 C11 116.8(15)
C12 C9 C11 103.7(13)
O2 C9 C10 110.6(15)
C12 C9 C10 111.3(11)
C11 C9 C10 109.1(15)
N2 C10 C9 115.3(16)
N2 C10 H10A 108.4
C9 C10 H10A 108.4
N2 C10 H10B 108.4
C9 C10 H10B 108.5
H10A C10 H10B 107.5
F3 C11 F2 120(2)
F3 C11 F1 106.8(19)
F2 C11 F1 101.9(14)
F3 C11 C9 114.9(15)
F2 C11 C9 108.1(19)
F1 C11 C9 103.5(15)
C17 C12 C13 116.3(15)
C17 C12 C9 117.7(13)
C13 C12 C9 126.0(14)
C14 C13 C12 124.0(16)
C14 C13 H13 118.0
C12 C13 H13 118.0
C15 C14 C13 116.8(17)
C15 C14 H14 121.6
C13 C14 H14 121.6
C14 C15 C16 125.8(18)
C14 C15 O5 110.1(17)
C16 C15 O5 124.1(17)
C15 C16 C17 118.7(17)
C15 C16 H16 120.7
C17 C16 H16 120.7
C12 C17 C16 118.1(17)
C12 C17 H17 121.0
C16 C17 H17 120.9
O5 C18 H18A 109.5
O5 C18 H18B 109.5
H18A C18 H18B 109.5
O5 C18 H18C 109.5
H18A C18 H18C 109.5
H18B C18 H18C 109.5
C8 N1 O2 106.4(13)
O4 N2 O3 125(3)
O4 N2 C10 124(3)
O3 N2 C10 111(2)
C18 O5 C15 115.4(15)
C2 O1 C1 115.7(17)
C9 O2 N1 110.5(12)

loop_
_geom_bond_atom_site_label_1
_geom_bond_atom_site_label_2
_geom_bond_distance
C1 O1 1.45(3)
C1 H1A 0.9600
C1 H1B 0.9600
C1 H1C 0.9600
C2 C7 1.33(3)
C2 C3 1.39(3)
C2 O1 1.40(2)
C3 C4 1.44(2)
C3 H3 0.9300
C4 C5 1.40(3)
C4 H4 0.9300
C5 C6 1.44(3)
C5 C8 1.50(2)
C6 C7 1.43(2)
C6 H6 0.9300
C7 H7 0.9300
C8 N1 1.22(3)
C8 H8 0.9300
C9 O2 1.39(2)
C9 C12 1.50(2)
C9 C11 1.55(3)
C9 C10 1.564(15)
C10 N2 1.38(3)
C10 H10A 0.9700
C10 H10B 0.9700
C11 F3 1.24(3)
C11 F2 1.30(2)
C11 F1 1.408(15)
C12 C17 1.41(2)
C12 C13 1.45(3)
C13 C14 1.34(2)
C13 H13 0.9300
C14 C15 1.34(2)
C14 H14 0.9300
C15 C16 1.35(3)
C15 O5 1.49(2)
C16 C17 1.44(2)
C16 H16 0.9300
C17 H17 0.9300
C18 O5 1.33(2)
C18 H18A 0.9600
C18 H18B 0.9600
C18 H18C 0.9600
N1 O2 1.433(18)
N2 O4 1.21(3)
N2 O3 1.22(4)

loop_
_geom_torsion_atom_site_label_1
_geom_torsion_atom_site_label_2
_geom_torsion_atom_site_label_3
_geom_torsion_atom_site_label_4
_geom_torsion
C7 C2 C3 C4 0(2)
O1 C2 C3 C4 176.7(14)
C2 C3 C4 C5 3(2)
C3 C4 C5 C6 -3(2)
C3 C4 C5 C8 177.5(13)
C4 C5 C6 C7 0(2)
C8 C5 C6 C7 179.7(13)
C3 C2 C7 C6 -3(3)
O1 C2 C7 C6 -180.0(15)
C5 C6 C7 C2 3(2)
C4 C5 C8 N1 1(2)
C6 C5 C8 N1 -178.4(15)
O2 C9 C10 N2 -68(2)
C12 C9 C10 N2 48(3)
C11 C9 C10 N2 162(2)
O2 C9 C11 F3 174.5(13)
C12 C9 C11 F3 59.5(16)
C10 C9 C11 F3 -59.2(18)
O2 C9 C11 F2 38.0(18)
C12 C9 C11 F2 -76.9(17)
C10 C9 C11 F2 164.4(15)
O2 C9 C11 F1 -69.5(17)
C12 C9 C11 F1 175.5(14)
C10 C9 C11 F1 57(2)
O2 C9 C12 C17 -20.1(18)
C11 C9 C12 C17 103.0(17)
C10 C9 C12 C17 -139.8(17)
O2 C9 C12 C13 159.0(17)
C11 C9 C12 C13 -78(2)
C10 C9 C12 C13 39(3)
C17 C12 C13 C14 -3(3)
C9 C12 C13 C14 178(2)
C12 C13 C14 C15 -1(3)
C13 C14 C15 C16 5(3)
C13 C14 C15 O5 -176(2)
C14 C15 C16 C17 -3(3)
O5 C15 C16 C17 177.9(17)
C13 C12 C17 C16 4(2)
C9 C12 C17 C16 -176.6(15)
C15 C16 C17 C12 -1(3)
C5 C8 N1 O2 177.6(11)
C9 C10 N2 O4 -104(2)
C9 C10 N2 O3 74(3)
C14 C15 O5 C18 -175.7(17)
C16 C15 O5 C18 3(3)
C7 C2 O1 C1 -176.5(19)
C3 C2 O1 C1 7(2)
C12 C9 O2 N1 -178.9(11)
C11 C9 O2 N1 66.8(14)
C10 C9 O2 N1 -58.8(18)
C8 N1 O2 C9 179.5(14)
